data_9004549
loop_
_publ_author_name
'Mitchell, R. H.'
'Burns, P. C.'
'Chakhmouradian, A. R.'

_publ_section_title
;
 The crystal structures of loparite-(Ce)
 Sample: Loparite BM
;
_journal_name_full 'The Canadian Mineralogist'
_journal_page_first 145
_journal_page_last 152
_journal_paper_doi 10.2113/gscanmin.38.1.145
_journal_volume 38
_journal_year 2000
_chemical_compound_source 'Bearpaw Mountains, Montana, USA'
_chemical_formula_sum 'Ca0.07 Ce0.15 La0.1 Na0.31 Nb0.05 Nd0.03 O3 Sr0.3 Th0.01 Ti0.94'
_chemical_name_mineral Loparite-(Ce)
_space_group_IT_number 140
_symmetry_space_group_name_Hall '-I 4 2c'
_symmetry_space_group_name_H-M 'I 4/m c m'
_cell_angle_alpha 90
_cell_angle_beta 90
_cell_angle_gamma 90
_cell_length_a 5.5076
_cell_length_b 5.5076
_cell_length_c 7.7767
_cell_formula_units_Z 4
_cell_volume 235.896
_database_code_amcsd 0005641
_exptl_crystal_density_diffrn 4.939
_cod_original_formula_sum 'Na.31 La.1 Ce.15 Nd.03 Ca.07 Sr.3 Th.01 Ti.94 Nb.05 O3'
_cod_database_code 9004549

loop_
_space_group_symop_operation_xyz
x,y,z
1/2+x,1/2+y,1/2+z
-y,-x,1/2+z
1/2-y,1/2-x,+z
y,x,1/2-z
1/2+y,1/2+x,-z
y,-x,-z
1/2+y,1/2-x,1/2-z
-y,x,z
1/2-y,1/2+x,1/2+z
x,-y,1/2+z
1/2+x,1/2-y,+z
-x,y,1/2-z
1/2-x,1/2+y,-z
x,y,-z
1/2+x,1/2+y,1/2-z
-x,-y,z
1/2-x,1/2-y,1/2+z
y,x,1/2+z
1/2+y,1/2+x,+z
-y,-x,1/2-z
1/2-y,1/2-x,-z
-y,x,-z
1/2-y,1/2+x,1/2-z
y,-x,z
1/2+y,1/2-x,1/2+z
-x,y,1/2+z
1/2-x,1/2+y,+z
x,-y,1/2-z
1/2+x,1/2-y,-z
-x,-y,-z
1/2-x,1/2-y,1/2-z

loop_
_atom_site_aniso_label
_atom_site_aniso_U_11
_atom_site_aniso_U_22
_atom_site_aniso_U_33
_atom_site_aniso_U_12
_atom_site_aniso_U_13
_atom_site_aniso_U_23
Na 0.01460 0.01460 0.01140 0.00000 0.00000 0.00000
La 0.01460 0.01460 0.01140 0.00000 0.00000 0.00000
Ce 0.01460 0.01460 0.01140 0.00000 0.00000 0.00000
Nd 0.01460 0.01460 0.01140 0.00000 0.00000 0.00000
Ca 0.01460 0.01460 0.01140 0.00000 0.00000 0.00000
Sr 0.01460 0.01460 0.01140 0.00000 0.00000 0.00000
Th 0.01460 0.01460 0.01140 0.00000 0.00000 0.00000
Ti 0.00750 0.00750 0.00670 0.00000 0.00000 0.00000
Nb 0.00750 0.00750 0.00670 0.00000 0.00000 0.00000
O1 0.05540 0.05540 0.01060 0.00000 0.00000 0.00000
O2 0.01690 0.01690 0.04800 0.00190 0.00000 0.00000

loop_
_atom_site_label
_atom_site_fract_x
_atom_site_fract_y
_atom_site_fract_z
_atom_site_occupancy
_atom_site_U_iso_or_equiv
Na 0.00000 0.50000 0.25000 0.31000 0.01360
La 0.00000 0.50000 0.25000 0.10000 0.01360
Ce 0.00000 0.50000 0.25000 0.15000 0.01360
Nd 0.00000 0.50000 0.25000 0.03000 0.01360
Ca 0.00000 0.50000 0.25000 0.07000 0.01360
Sr 0.00000 0.50000 0.25000 0.30000 0.01360
Th 0.00000 0.50000 0.25000 0.01000 0.01360
Ti 0.00000 0.00000 0.00000 0.94000 0.00730
Nb 0.00000 0.00000 0.00000 0.05000 0.00730
O1 0.00000 0.00000 0.25000 1.00000 0.04040
O2 0.26840 0.76840 0.00000 1.00000 0.02730

loop_
_cod_related_entry_id
_cod_related_entry_database
_cod_related_entry_code
1 AMCSD 0005641
